data_7131787
loop_
_publ_author_name
'Fern&#xe1;ndez-Buenestado, Marta'
'Somerville, Rosie J.'
'L&#xf3;pez-Serrano, Joaqu&#xed;n'
'Campos, Jes&#xfa;s'

_publ_section_title
;
 A genuine germylene PGeP pincer ligand for formic acid dehydrogenation
 with iridium.
;
_journal_name_full 'Chemical communications (Cambridge, England)'
_journal_paper_doi 10.1039/d3cc02447d
_journal_year 2023
_chemical_formula_sum 'C61 H64 B F24 Ge Ir N2 O P2'
_chemical_formula_weight 1634.68
_space_group_crystal_system monoclinic
_space_group_IT_number 14
_space_group_name_Hall '-P 2yn'
_space_group_name_H-M_alt 'P 1 21/n 1'
_atom_sites_solution_hydrogens geom
_audit_creation_method SHELXL-2014/7
_audit_update_record
;
2023-05-11 deposited with the CCDC.	2023-06-15 downloaded from the CCDC.
;
_cell_angle_alpha 90
_cell_angle_beta 91.653(2)
_cell_angle_gamma 90
_cell_formula_units_Z 4
_cell_length_a 9.6734(5)
_cell_length_b 38.7728(17)
_cell_length_c 17.8177(8)
_cell_measurement_reflns_used 9921
_cell_measurement_temperature 193(2)
_cell_measurement_theta_max 28.25
_cell_measurement_theta_min 2.17
_cell_volume 6680.0(5)
_computing_cell_refinement 'Bruker APEX3'
_computing_data_collection 'Bruker APEX3'
_computing_data_reduction 'Bruker APEX3'
_computing_structure_refinement 'SHELXL-2014/7 (Sheldrick, 2014)'
_computing_structure_solution 'SHELXT 2014/5 (Sheldrick, 2014)'
_diffrn_ambient_temperature 193(2)
_diffrn_measured_fraction_theta_full 1.000
_diffrn_measured_fraction_theta_max 1.000
_diffrn_measurement_device_type 'Bruker D8Quest'
_diffrn_measurement_method '\f and \w scans'
_diffrn_radiation_type MoK\a
_diffrn_radiation_wavelength 0.71073
_diffrn_reflns_av_R_equivalents 0.1234
_diffrn_reflns_av_unetI/netI 0.0596
_diffrn_reflns_Laue_measured_fraction_full 1.000
_diffrn_reflns_Laue_measured_fraction_max 1.000
_diffrn_reflns_limit_h_max 11
_diffrn_reflns_limit_h_min -11
_diffrn_reflns_limit_k_max 47
_diffrn_reflns_limit_k_min -47
_diffrn_reflns_limit_l_max 21
_diffrn_reflns_limit_l_min -21
_diffrn_reflns_number 106932
_diffrn_reflns_point_group_measured_fraction_full 1.000
_diffrn_reflns_point_group_measured_fraction_max 1.000
_diffrn_reflns_theta_full 25.242
_diffrn_reflns_theta_max 25.999
_diffrn_reflns_theta_min 2.101
_diffrn_source 'IuS 3.0 Microfocus Source'
_exptl_absorpt_coefficient_mu 2.596
_exptl_absorpt_correction_T_max 0.7457
_exptl_absorpt_correction_T_min 0.6033
_exptl_absorpt_correction_type multi-scan
_exptl_absorpt_process_details ' Apex3 v2016.9-0 (Bruker, 2016)'
_exptl_crystal_colour orange
_exptl_crystal_density_diffrn 1.625
_exptl_crystal_description plate
_exptl_crystal_F_000 3248
_exptl_crystal_size_max 0.19
_exptl_crystal_size_mid 0.07
_exptl_crystal_size_min 0.06
_refine_diff_density_max 1.524
_refine_diff_density_min -1.321
_refine_diff_density_rms 0.121
_refine_ls_extinction_method none
_refine_ls_goodness_of_fit_ref 1.077
_refine_ls_hydrogen_treatment constr
_refine_ls_matrix_type full
_refine_ls_number_parameters 850
_refine_ls_number_reflns 13106
_refine_ls_number_restraints 0
_refine_ls_restrained_S_all 1.077
_refine_ls_R_factor_all 0.0831
_refine_ls_R_factor_gt 0.0541
_refine_ls_shift/su_max 0.002
_refine_ls_shift/su_mean 0.000
_refine_ls_structure_factor_coef Fsqd
_refine_ls_weighting_details 'w=1/[\s^2^(Fo^2^)+(0.0415P)^2^+32.8813P] where P=(Fo^2^+2Fc^2^)/3'
_refine_ls_weighting_scheme calc
_refine_ls_wR_factor_gt 0.1172
_refine_ls_wR_factor_ref 0.1325
_reflns_Friedel_coverage 0.000
_reflns_number_gt 9630
_reflns_number_total 13106
_reflns_threshold_expression 'I > 2\s(I)'
_cod_data_source_file d3cc02447d3.cif
_cod_data_source_block jcm07521a_a
_cod_original_sg_symbol_H-M 'P 21/n'
_cod_database_code 7131787
_shelx_shelxl_version_number 2014/7
_shelx_space_group_comment
;
The symmetry employed for this shelxl refinement is uniquely defined
by the following loop, which should always be used as a source of
symmetry information in preference to the above space-group names.
They are only intended as comments.
;

loop_
_space_group_symop_operation_xyz
'x, y, z'
'-x+1/2, y+1/2, -z+1/2'
'-x, -y, -z'
'x-1/2, -y-1/2, z-1/2'

loop_
_atom_site_label
_atom_site_type_symbol
_atom_site_fract_x
_atom_site_fract_y
_atom_site_fract_z
_atom_site_U_iso_or_equiv
_atom_site_adp_type
_atom_site_occupancy
_atom_site_site_symmetry_order
_atom_site_calc_flag
_atom_site_refinement_flags_posn
_atom_site_refinement_flags_adp
_atom_site_refinement_flags_occupancy
_atom_site_disorder_assembly
_atom_site_disorder_group
Ir1 Ir 0.06768(3) 0.38155(2) 0.16374(2) 0.02927(9) Uani 1 1 d . . . . .
Ge1 Ge 0.25940(8) 0.38183(2) 0.25534(4) 0.03075(16) Uani 1 1 d . . . . .
N1 N 0.4349(6) 0.36530(15) 0.2605(3) 0.0361(14) Uani 1 1 d . . . . .
N2 N 0.2906(6) 0.40182(15) 0.3465(3) 0.0352(14) Uani 1 1 d . . . . .
O1 O -0.1855(8) 0.37784(18) 0.0633(5) 0.090(3) Uani 1 1 d . . . . .
P1 P 0.11274(19) 0.32305(4) 0.13692(10) 0.0291(4) Uani 1 1 d . . . . .
P2 P 0.0319(2) 0.44091(4) 0.18745(10) 0.0304(4) Uani 1 1 d . . . . .
C1 C 0.5052(7) 0.37522(16) 0.3265(4) 0.0318(16) Uani 1 1 d . . . . .
C2 C 0.6414(8) 0.3675(2) 0.3462(5) 0.0444(19) Uani 1 1 d . . . . .
H2 H 0.6956 0.3539 0.3138 0.053 Uiso 1 1 calc R U . . .
C3 C 0.6974(8) 0.3796(2) 0.4130(5) 0.049(2) Uani 1 1 d . . . . .
H3 H 0.7903 0.3740 0.4268 0.059 Uiso 1 1 calc R U . . .
C4 C 0.6214(10) 0.3996(2) 0.4598(5) 0.054(2) Uani 1 1 d . . . . .
H4 H 0.6637 0.4084 0.5046 0.064 Uiso 1 1 calc R U . . .
C5 C 0.4828(9) 0.4074(2) 0.4430(4) 0.045(2) Uani 1 1 d . . . . .
H5 H 0.4291 0.4202 0.4769 0.054 Uiso 1 1 calc R U . . .
C6 C 0.4252(8) 0.39549(19) 0.3741(4) 0.0367(17) Uani 1 1 d . . . . .
C7 C 0.5043(8) 0.3436(2) 0.2062(4) 0.0412(18) Uani 1 1 d . . . . .
H7A H 0.5408 0.3227 0.2315 0.049 Uiso 1 1 calc R U . . .
H7B H 0.5834 0.3564 0.1856 0.049 Uiso 1 1 calc R U . . .
C8 C 0.4049(7) 0.33325(19) 0.1423(4) 0.0366(17) Uani 1 1 d . . . . .
H8A H 0.4569 0.3209 0.1035 0.044 Uiso 1 1 calc R U . . .
H8B H 0.3647 0.3543 0.1190 0.044 Uiso 1 1 calc R U . . .
C9 C 0.2866(8) 0.30985(18) 0.1692(4) 0.0366(17) Uani 1 1 d . . . . .
H9A H 0.2897 0.3094 0.2248 0.044 Uiso 1 1 calc R U . . .
H9B H 0.3035 0.2860 0.1516 0.044 Uiso 1 1 calc R U . . .
C10 C 0.1942(8) 0.4202(2) 0.3913(4) 0.0421(18) Uani 1 1 d . . . . .
H10A H 0.2383 0.4415 0.4113 0.051 Uiso 1 1 calc R U . . .
H10B H 0.1681 0.4057 0.4344 0.051 Uiso 1 1 calc R U . . .
C11 C 0.0658(8) 0.4296(2) 0.3453(4) 0.0403(18) Uani 1 1 d . . . . .
H11A H -0.0016 0.4409 0.3781 0.048 Uiso 1 1 calc R U . . .
H11B H 0.0225 0.4084 0.3247 0.048 Uiso 1 1 calc R U . . .
C12 C 0.1005(9) 0.45412(18) 0.2801(4) 0.0390(18) Uani 1 1 d . . . . .
H12A H 0.2023 0.4561 0.2777 0.047 Uiso 1 1 calc R U . . .
H12B H 0.0639 0.4773 0.2915 0.047 Uiso 1 1 calc R U . . .
C13 C -0.0033(8) 0.29425(18) 0.1928(4) 0.0381(17) Uani 1 1 d . . . . .
C14 C 0.0193(10) 0.25533(19) 0.1774(5) 0.053(2) Uani 1 1 d . . . . .
H14A H -0.0387 0.2417 0.2105 0.079 Uiso 1 1 calc R U . . .
H14B H 0.1168 0.2495 0.1872 0.079 Uiso 1 1 calc R U . . .
H14C H -0.0058 0.2502 0.1249 0.079 Uiso 1 1 calc R U . . .
C15 C 0.0305(10) 0.3006(2) 0.2765(4) 0.055(2) Uani 1 1 d . . . . .
H15A H 0.0236 0.3254 0.2872 0.082 Uiso 1 1 calc R U . . .
H15B H 0.1247 0.2927 0.2886 0.082 Uiso 1 1 calc R U . . .
H15C H -0.0352 0.2880 0.3069 0.082 Uiso 1 1 calc R U . . .
C16 C -0.1557(8) 0.3034(2) 0.1779(5) 0.054(2) Uani 1 1 d . . . . .
H16A H -0.2137 0.2893 0.2099 0.080 Uiso 1 1 calc R U . . .
H16B H -0.1805 0.2990 0.1251 0.080 Uiso 1 1 calc R U . . .
H16C H -0.1704 0.3279 0.1893 0.080 Uiso 1 1 calc R U . . .
C17 C 0.1092(8) 0.31154(19) 0.0336(4) 0.0389(17) Uani 1 1 d . . . . .
C18 C 0.2015(10) 0.2803(2) 0.0175(5) 0.059(2) Uani 1 1 d . . . . .
H18A H 0.1695 0.2603 0.0458 0.088 Uiso 1 1 calc R U . . .
H18B H 0.2973 0.2856 0.0326 0.088 Uiso 1 1 calc R U . . .
H18C H 0.1964 0.2751 -0.0363 0.088 Uiso 1 1 calc R U . . .
C19 C -0.0369(9) 0.3041(2) 0.0027(5) 0.051(2) Uani 1 1 d . . . . .
H19A H -0.0348 0.3015 -0.0520 0.076 Uiso 1 1 calc R U . . .
H19B H -0.0981 0.3233 0.0151 0.076 Uiso 1 1 calc R U . . .
H19C H -0.0713 0.2828 0.0251 0.076 Uiso 1 1 calc R U . . .
C20 C 0.1656(9) 0.3426(2) -0.0101(4) 0.049(2) Uani 1 1 d . . . . .
H20A H 0.1621 0.3375 -0.0640 0.074 Uiso 1 1 calc R U . . .
H20B H 0.2615 0.3471 0.0063 0.074 Uiso 1 1 calc R U . . .
H20C H 0.1089 0.3630 -0.0004 0.074 Uiso 1 1 calc R U . . .
C21 C 0.1372(8) 0.46653(18) 0.1205(4) 0.0388(18) Uani 1 1 d . . . . .
C22 C 0.2909(8) 0.4584(2) 0.1347(5) 0.051(2) Uani 1 1 d . . . . .
H22A H 0.3463 0.4718 0.0999 0.077 Uiso 1 1 calc R U . . .
H22B H 0.3069 0.4338 0.1268 0.077 Uiso 1 1 calc R U . . .
H22C H 0.3176 0.4646 0.1865 0.077 Uiso 1 1 calc R U . . .
C23 C 0.1001(10) 0.4561(2) 0.0388(4) 0.055(2) Uani 1 1 d . . . . .
H23A H 0.0015 0.4603 0.0284 0.082 Uiso 1 1 calc R U . . .
H23B H 0.1203 0.4316 0.0317 0.082 Uiso 1 1 calc R U . . .
H23C H 0.1550 0.4698 0.0043 0.082 Uiso 1 1 calc R U . . .
C24 C 0.1174(10) 0.5059(2) 0.1294(5) 0.056(2) Uani 1 1 d . . . . .
H24A H 0.1463 0.5128 0.1804 0.085 Uiso 1 1 calc R U . . .
H24B H 0.0198 0.5117 0.1206 0.085 Uiso 1 1 calc R U . . .
H24C H 0.1737 0.5180 0.0930 0.085 Uiso 1 1 calc R U . . .
C25 C -0.1537(9) 0.4562(2) 0.1875(4) 0.0431(19) Uani 1 1 d . . . . .
C26 C -0.1721(10) 0.4903(2) 0.2314(6) 0.068(3) Uani 1 1 d . . . . .
H26A H -0.1048 0.5073 0.2147 0.101 Uiso 1 1 calc R U . . .
H26B H -0.1573 0.4860 0.2852 0.101 Uiso 1 1 calc R U . . .
H26C H -0.2660 0.4991 0.2222 0.101 Uiso 1 1 calc R U . . .
C27 C -0.2379(9) 0.4289(2) 0.2282(5) 0.058(2) Uani 1 1 d . . . . .
H27A H -0.3334 0.4369 0.2326 0.086 Uiso 1 1 calc R U . . .
H27B H -0.1969 0.4250 0.2784 0.086 Uiso 1 1 calc R U . . .
H27C H -0.2372 0.4073 0.1996 0.086 Uiso 1 1 calc R U . . .
C28 C -0.2166(9) 0.4615(2) 0.1091(5) 0.051(2) Uani 1 1 d . . . . .
H28A H -0.3165 0.4652 0.1124 0.077 Uiso 1 1 calc R U . . .
H28B H -0.1998 0.4410 0.0785 0.077 Uiso 1 1 calc R U . . .
H28C H -0.1742 0.4816 0.0858 0.077 Uiso 1 1 calc R U . . .
C29 C -0.0887(10) 0.3797(2) 0.1009(5) 0.051(2) Uani 1 1 d . . . . .
C30 C 0.2061(8) 0.35270(19) 0.7266(4) 0.0368(16) Uani 1 1 d . . . . .
C31 C 0.1694(8) 0.31740(18) 0.7259(4) 0.0366(17) Uani 1 1 d . . . . .
H31 H 0.2314 0.3013 0.7049 0.044 Uiso 1 1 calc R U . . .
C32 C 0.0469(8) 0.30537(19) 0.7543(4) 0.0385(17) Uani 1 1 d . . . . .
C33 C -0.0455(9) 0.3275(2) 0.7870(4) 0.0440(19) Uani 1 1 d . . . . .
H33 H -0.1298 0.3192 0.8063 0.053 Uiso 1 1 calc R U . . .
C34 C -0.0108(8) 0.36239(19) 0.7905(4) 0.0407(18) Uani 1 1 d . . . . .
C35 C 0.1091(8) 0.37467(17) 0.7616(4) 0.0339(16) Uani 1 1 d . . . . .
H35 H 0.1283 0.3987 0.7649 0.041 Uiso 1 1 calc R U . . .
C36 C 0.0207(9) 0.2669(2) 0.7548(5) 0.049(2) Uani 1 1 d . . . . .
C37 C -0.1114(10) 0.3874(2) 0.8244(6) 0.057(2) Uani 1 1 d . . . . .
C38 C 0.4259(8) 0.34422(17) 0.6375(4) 0.0317(15) Uani 1 1 d . . . . .
C39 C 0.3437(8) 0.33334(18) 0.5761(4) 0.0368(17) Uani 1 1 d . . . . .
H39 H 0.2465 0.3367 0.5769 0.044 Uiso 1 1 calc R U . . .
C40 C 0.4006(8) 0.31773(18) 0.5141(4) 0.0358(17) Uani 1 1 d . . . . .
C41 C 0.5418(9) 0.31264(19) 0.5111(4) 0.0418(19) Uani 1 1 d . . . . .
H41 H 0.5806 0.3020 0.4686 0.050 Uiso 1 1 calc R U . . .
C42 C 0.6254(8) 0.32320(19) 0.5708(4) 0.0402(18) Uani 1 1 d . . . . .
C43 C 0.5678(8) 0.33866(18) 0.6327(4) 0.0371(17) Uani 1 1 d . . . . .
H43 H 0.6271 0.3457 0.6733 0.045 Uiso 1 1 calc R U . . .
C44 C 0.3069(11) 0.3063(2) 0.4510(5) 0.055(2) Uani 1 1 d . . . . .
C45 C 0.7777(9) 0.3186(2) 0.5698(5) 0.053(2) Uani 1 1 d . . . . .
C46 C 0.3519(8) 0.40570(18) 0.6708(4) 0.0366(17) Uani 1 1 d . . . . .
C47 C 0.2322(9) 0.4190(2) 0.6343(4) 0.0420(18) Uani 1 1 d . . . . .
H47 H 0.1508 0.4053 0.6312 0.050 Uiso 1 1 calc R U . . .
C48 C 0.2313(10) 0.4523(2) 0.6022(5) 0.050(2) Uani 1 1 d . . . . .
C49 C 0.3505(11) 0.4724(2) 0.6042(5) 0.055(2) Uani 1 1 d . . . . .
H49 H 0.3496 0.4948 0.5824 0.067 Uiso 1 1 calc R U . . .
C50 C 0.4707(10) 0.4595(2) 0.6382(5) 0.050(2) Uani 1 1 d . . . . .
C51 C 0.4698(9) 0.42652(19) 0.6710(4) 0.0429(19) Uani 1 1 d . . . . .
H51 H 0.5527 0.4181 0.6942 0.051 Uiso 1 1 calc R U . . .
C52 C 0.1027(11) 0.4655(3) 0.5676(6) 0.063(3) Uani 1 1 d . . . . .
C53 C 0.5934(13) 0.4806(3) 0.6413(8) 0.077(3) Uani 1 1 d . . . . .
C54 C 0.4404(7) 0.36460(19) 0.7854(4) 0.0345(16) Uani 1 1 d . . . . .
C55 C 0.4863(8) 0.33289(18) 0.8139(4) 0.0352(16) Uani 1 1 d . . . . .
H55 H 0.4818 0.3132 0.7822 0.042 Uiso 1 1 calc R U . . .
C56 C 0.5383(8) 0.3290(2) 0.8872(4) 0.0369(17) Uani 1 1 d . . . . .
C57 C 0.5456(8) 0.3571(2) 0.9360(4) 0.0410(18) Uani 1 1 d . . . . .
H57 H 0.5789 0.3546 0.9864 0.049 Uiso 1 1 calc R U . . .
C58 C 0.5026(7) 0.38873(18) 0.9084(4) 0.0329(16) Uani 1 1 d . . . . .
C59 C 0.4466(8) 0.3931(2) 0.8348(4) 0.0397(17) Uani 1 1 d . . . . .
H59 H 0.4133 0.4150 0.8188 0.048 Uiso 1 1 calc R U . . .
C60 C 0.5826(8) 0.2945(2) 0.9142(4) 0.0405(18) Uani 1 1 d . . . . .
C61 C 0.5089(10) 0.4204(2) 0.9587(5) 0.052(2) Uani 1 1 d . . . . .
F1 F 0.0993(7) 0.25083(14) 0.8061(3) 0.0830(19) Uani 1 1 d . . . . .
F2 F -0.1093(6) 0.25921(13) 0.7680(3) 0.0721(16) Uani 1 1 d . . . . .
F3 F 0.0492(6) 0.25216(12) 0.6904(3) 0.0633(14) Uani 1 1 d . . . . .
F4 F -0.2102(11) 0.3964(3) 0.7840(5) 0.195(6) Uani 1 1 d . . . . .
F5 F -0.1683(10) 0.3749(2) 0.8830(5) 0.148(4) Uani 1 1 d . . . . .
F6 F -0.0544(9) 0.4135(2) 0.8538(8) 0.188(6) Uani 1 1 d . . . . .
F7 F 0.2301(8) 0.28014(17) 0.4689(4) 0.109(3) Uani 1 1 d . . . . .
F8 F 0.3685(8) 0.2985(2) 0.3889(3) 0.124(3) Uani 1 1 d . . . . .
F9 F 0.2172(8) 0.33042(16) 0.4294(3) 0.097(2) Uani 1 1 d . . . . .
F10 F 0.8228(6) 0.30711(17) 0.5037(3) 0.0793(18) Uani 1 1 d . . . . .
F11 F 0.8203(6) 0.29499(15) 0.6205(3) 0.0714(16) Uani 1 1 d . . . . .
F12 F 0.8471(5) 0.34723(15) 0.5861(4) 0.0790(18) Uani 1 1 d . . . . .
F13 F 0.1246(10) 0.4892(3) 0.5173(8) 0.226(7) Uani 1 1 d . . . . .
F14 F 0.0234(8) 0.4426(2) 0.5312(4) 0.118(3) Uani 1 1 d . . . . .
F15 F 0.0154(8) 0.4776(2) 0.6147(4) 0.128(3) Uani 1 1 d . . . . .
F16 F 0.6943(10) 0.4705(3) 0.6798(8) 0.200(6) Uani 1 1 d . . . . .
F17 F 0.5715(11) 0.5112(2) 0.6708(7) 0.178(5) Uani 1 1 d . . . . .
F18 F 0.6388(13) 0.4888(4) 0.5787(6) 0.223(7) Uani 1 1 d . . . . .
F19 F 0.4860(6) 0.27087(13) 0.9018(3) 0.0704(15) Uani 1 1 d . . . . .
F20 F 0.6120(7) 0.29325(15) 0.9869(3) 0.0759(17) Uani 1 1 d . . . . .
F21 F 0.6927(6) 0.28357(14) 0.8805(3) 0.0708(16) Uani 1 1 d . . . . .
F22 F 0.5107(7) 0.41249(16) 1.0306(3) 0.0803(18) Uani 1 1 d . . . . .
F23 F 0.4085(9) 0.44209(18) 0.9461(4) 0.113(3) Uani 1 1 d . . . . .
F24 F 0.6260(7) 0.43753(17) 0.9490(3) 0.094(2) Uani 1 1 d . . . . .
B1 B 0.3558(9) 0.3667(2) 0.7049(5) 0.0319(18) Uani 1 1 d . . . . .

loop_
_atom_site_aniso_label
_atom_site_aniso_U_11
_atom_site_aniso_U_22
_atom_site_aniso_U_33
_atom_site_aniso_U_23
_atom_site_aniso_U_13
_atom_site_aniso_U_12
Ir1 0.03630(15) 0.02205(13) 0.02926(14) 0.00018(12) -0.00219(10) 0.00108(12)
Ge1 0.0360(4) 0.0273(3) 0.0288(4) -0.0008(3) -0.0021(3) 0.0012(3)
N1 0.036(3) 0.036(3) 0.037(3) 0.006(3) -0.003(3) -0.002(3)
N2 0.041(4) 0.036(3) 0.029(3) -0.003(3) -0.005(3) 0.000(3)
O1 0.083(5) 0.064(5) 0.119(6) -0.033(4) -0.066(5) 0.026(4)
P1 0.0338(10) 0.0225(8) 0.0308(9) -0.0023(7) -0.0024(8) 0.0017(7)
P2 0.0398(11) 0.0226(8) 0.0288(9) 0.0000(7) 0.0008(8) 0.0029(7)
C1 0.037(4) 0.024(4) 0.034(4) 0.005(3) 0.000(3) -0.014(3)
C2 0.034(4) 0.053(5) 0.046(5) 0.011(4) -0.005(4) -0.007(4)
C3 0.028(4) 0.067(6) 0.053(5) 0.011(5) -0.003(4) -0.005(4)
C4 0.064(6) 0.050(5) 0.046(5) 0.000(4) -0.028(4) -0.005(4)
C5 0.058(5) 0.046(5) 0.032(4) -0.001(3) -0.009(4) -0.010(4)
C6 0.043(4) 0.033(4) 0.034(4) 0.004(3) -0.008(3) -0.001(3)
C7 0.034(4) 0.043(4) 0.046(4) -0.003(4) -0.002(3) 0.002(3)
C8 0.035(4) 0.039(4) 0.036(4) -0.007(3) -0.001(3) 0.009(3)
C9 0.041(4) 0.030(4) 0.038(4) -0.001(3) -0.003(3) -0.001(3)
C10 0.056(5) 0.040(4) 0.030(4) 0.001(3) 0.004(4) 0.005(4)
C11 0.048(5) 0.045(4) 0.028(4) -0.001(3) 0.007(3) 0.008(4)
C12 0.055(5) 0.024(4) 0.037(4) 0.000(3) -0.003(4) -0.001(3)
C13 0.038(4) 0.031(4) 0.047(4) 0.005(3) 0.006(3) -0.001(3)
C14 0.065(6) 0.026(4) 0.067(6) 0.007(4) 0.005(5) -0.008(4)
C15 0.065(6) 0.057(5) 0.042(5) 0.015(4) 0.000(4) -0.011(5)
C16 0.040(5) 0.051(5) 0.070(6) 0.010(4) 0.009(4) -0.007(4)
C17 0.041(4) 0.037(4) 0.038(4) -0.005(3) -0.003(3) 0.000(3)
C18 0.072(7) 0.055(5) 0.050(5) -0.025(4) -0.002(5) 0.013(5)
C19 0.060(6) 0.048(5) 0.043(5) -0.007(4) -0.015(4) -0.004(4)
C20 0.062(6) 0.056(5) 0.030(4) 0.000(4) 0.000(4) -0.009(4)
C21 0.055(5) 0.031(4) 0.030(4) 0.007(3) 0.002(3) -0.001(3)
C22 0.041(5) 0.059(5) 0.055(5) 0.006(4) 0.008(4) -0.008(4)
C23 0.079(7) 0.052(5) 0.033(4) 0.012(4) 0.003(4) -0.007(5)
C24 0.076(7) 0.040(5) 0.054(5) 0.007(4) 0.002(5) -0.010(4)
C25 0.050(5) 0.035(4) 0.044(4) -0.005(3) -0.001(4) 0.004(4)
C26 0.065(7) 0.053(6) 0.084(7) -0.027(5) 0.005(5) 0.022(5)
C27 0.047(5) 0.061(6) 0.065(6) 0.005(5) 0.010(4) 0.001(4)
C28 0.057(6) 0.043(5) 0.053(5) 0.008(4) -0.015(4) 0.007(4)
C29 0.064(6) 0.033(4) 0.056(5) -0.012(4) -0.005(4) 0.008(4)
C30 0.037(4) 0.036(4) 0.036(4) 0.000(3) -0.001(3) -0.001(3)
C31 0.040(4) 0.032(4) 0.038(4) -0.007(3) 0.000(3) 0.002(3)
C32 0.042(4) 0.033(4) 0.040(4) -0.002(3) -0.005(3) -0.003(3)
C33 0.045(5) 0.044(4) 0.042(4) 0.001(4) 0.003(4) -0.005(4)
C34 0.041(5) 0.035(4) 0.045(4) -0.004(3) 0.002(4) 0.002(3)
C35 0.039(4) 0.029(4) 0.033(4) -0.002(3) -0.001(3) -0.004(3)
C36 0.048(5) 0.044(5) 0.054(5) 0.005(4) -0.005(4) -0.015(4)
C37 0.054(6) 0.044(5) 0.074(6) 0.001(5) 0.023(5) 0.004(4)
C38 0.042(4) 0.024(3) 0.029(4) 0.002(3) -0.002(3) -0.004(3)
C39 0.041(4) 0.034(4) 0.035(4) 0.001(3) -0.002(3) -0.005(3)
C40 0.048(5) 0.030(4) 0.030(4) -0.001(3) 0.004(3) -0.007(3)
C41 0.059(5) 0.033(4) 0.033(4) 0.001(3) 0.008(4) 0.002(4)
C42 0.048(5) 0.033(4) 0.039(4) 0.006(3) 0.003(4) -0.002(3)
C43 0.044(5) 0.032(4) 0.035(4) 0.003(3) -0.005(3) -0.006(3)
C44 0.081(7) 0.044(5) 0.039(5) -0.006(4) -0.012(5) -0.009(5)
C45 0.052(6) 0.060(6) 0.046(5) 0.002(4) 0.002(4) 0.004(4)
C46 0.049(5) 0.033(4) 0.029(4) -0.005(3) 0.002(3) 0.002(3)
C47 0.048(5) 0.044(4) 0.034(4) -0.004(3) -0.003(3) 0.012(4)
C48 0.065(6) 0.046(5) 0.040(4) -0.001(4) 0.002(4) 0.022(4)
C49 0.087(7) 0.035(4) 0.046(5) 0.004(4) 0.008(5) 0.002(5)
C50 0.064(6) 0.044(5) 0.044(5) 0.000(4) 0.000(4) -0.008(4)
C51 0.049(5) 0.033(4) 0.047(5) -0.006(3) 0.003(4) -0.006(3)
C52 0.077(7) 0.055(6) 0.056(6) 0.013(5) -0.010(5) 0.016(5)
C53 0.084(9) 0.047(6) 0.101(9) 0.021(6) 0.000(7) -0.030(6)
C54 0.029(4) 0.040(4) 0.035(4) 0.002(3) 0.006(3) -0.005(3)
C55 0.043(4) 0.028(4) 0.034(4) -0.001(3) -0.003(3) 0.006(3)
C56 0.035(4) 0.042(4) 0.033(4) 0.001(3) 0.003(3) -0.002(3)
C57 0.035(4) 0.051(5) 0.037(4) -0.008(4) 0.001(3) 0.003(4)
C58 0.036(4) 0.038(4) 0.025(3) -0.006(3) 0.006(3) -0.007(3)
C59 0.038(4) 0.040(4) 0.041(4) -0.009(3) 0.001(3) -0.001(3)
C60 0.043(5) 0.044(4) 0.035(4) 0.004(3) 0.002(3) 0.002(4)
C61 0.066(6) 0.052(5) 0.038(5) -0.014(4) -0.003(4) -0.002(5)
F1 0.107(5) 0.048(3) 0.092(4) 0.022(3) -0.038(4) -0.008(3)
F2 0.069(4) 0.048(3) 0.102(4) -0.007(3) 0.029(3) -0.022(3)
F3 0.070(4) 0.037(3) 0.085(4) -0.020(3) 0.019(3) -0.009(2)
F4 0.167(9) 0.293(14) 0.121(7) -0.039(8) -0.038(7) 0.174(10)
F5 0.181(9) 0.117(7) 0.152(8) 0.026(6) 0.114(7) 0.054(6)
F6 0.100(6) 0.091(6) 0.377(16) -0.129(8) 0.086(8) -0.012(5)
F7 0.162(7) 0.083(4) 0.079(4) 0.015(4) -0.045(4) -0.079(5)
F8 0.109(6) 0.209(9) 0.052(4) -0.065(5) 0.003(4) -0.015(6)
F9 0.132(6) 0.075(4) 0.081(4) -0.018(3) -0.065(4) 0.011(4)
F10 0.062(4) 0.113(5) 0.064(4) -0.008(3) 0.024(3) 0.022(3)
F11 0.056(3) 0.081(4) 0.077(4) 0.020(3) -0.003(3) 0.015(3)
F12 0.041(3) 0.071(4) 0.125(5) -0.014(4) 0.013(3) -0.012(3)
F13 0.119(8) 0.262(13) 0.297(15) 0.220(12) -0.009(9) 0.047(8)
F14 0.128(6) 0.140(7) 0.084(5) -0.045(5) -0.043(5) 0.080(6)
F15 0.106(6) 0.181(8) 0.096(5) -0.082(5) -0.025(4) 0.086(6)
F16 0.102(7) 0.150(9) 0.343(17) 0.126(10) -0.091(9) -0.074(6)
F17 0.161(9) 0.106(7) 0.268(14) -0.063(8) 0.008(9) -0.067(7)
F18 0.215(12) 0.345(18) 0.108(7) 0.023(9) 0.022(7) -0.205(13)
F19 0.071(4) 0.048(3) 0.092(4) 0.015(3) -0.003(3) -0.007(3)
F20 0.110(5) 0.078(4) 0.039(3) 0.008(3) -0.013(3) 0.013(3)
F21 0.067(4) 0.065(3) 0.081(4) 0.028(3) 0.032(3) 0.031(3)
F22 0.116(5) 0.080(4) 0.045(3) -0.022(3) 0.012(3) -0.004(4)
F23 0.156(7) 0.089(5) 0.093(5) -0.059(4) -0.051(5) 0.057(5)
F24 0.119(6) 0.087(4) 0.076(4) -0.037(3) 0.016(4) -0.056(4)
B1 0.034(4) 0.028(4) 0.033(4) -0.002(3) -0.004(4) 0.005(3)

loop_
_atom_type_symbol
_atom_type_description
_atom_type_scat_dispersion_real
_atom_type_scat_dispersion_imag
_atom_type_scat_source
C C 0.0033 0.0016 'International Tables Vol C Tables 4.2.6.8 and 6.1.1.4'
H H 0.0000 0.0000 'International Tables Vol C Tables 4.2.6.8 and 6.1.1.4'
B B 0.0013 0.0007 'International Tables Vol C Tables 4.2.6.8 and 6.1.1.4'
N N 0.0061 0.0033 'International Tables Vol C Tables 4.2.6.8 and 6.1.1.4'
O O 0.0106 0.0060 'International Tables Vol C Tables 4.2.6.8 and 6.1.1.4'
F F 0.0171 0.0103 'International Tables Vol C Tables 4.2.6.8 and 6.1.1.4'
P P 0.1023 0.0942 'International Tables Vol C Tables 4.2.6.8 and 6.1.1.4'
Ge Ge 0.1547 1.8001 'International Tables Vol C Tables 4.2.6.8 and 6.1.1.4'
Ir Ir -1.4442 7.9887 'International Tables Vol C Tables 4.2.6.8 and 6.1.1.4'

loop_
_geom_angle_atom_site_label_1
_geom_angle_atom_site_label_2
_geom_angle_atom_site_label_3
_geom_angle
_geom_angle_site_symmetry_1
_geom_angle_site_symmetry_3
_geom_angle_publ_flag
C29 Ir1 P1 89.6(2) . . ?
C29 Ir1 P2 91.4(2) . . ?
P1 Ir1 P2 177.29(7) . . ?
C29 Ir1 Ge1 174.7(3) . . ?
P1 Ir1 Ge1 89.91(5) . . ?
P2 Ir1 Ge1 89.35(5) . . ?
N1 Ge1 N2 88.5(3) . . ?
N1 Ge1 Ir1 136.57(19) . . ?
N2 Ge1 Ir1 134.8(2) . . ?
C1 N1 C7 119.7(6) . . ?
C1 N1 Ge1 112.2(5) . . ?
C7 N1 Ge1 128.1(5) . . ?
C6 N2 C10 120.3(6) . . ?
C6 N2 Ge1 111.6(5) . . ?
C10 N2 Ge1 128.0(5) . . ?
C9 P1 C13 102.9(3) . . ?
C9 P1 C17 103.3(3) . . ?
C13 P1 C17 112.3(3) . . ?
C9 P1 Ir1 112.2(2) . . ?
C13 P1 Ir1 110.2(2) . . ?
C17 P1 Ir1 115.1(2) . . ?
C12 P2 C21 103.6(3) . . ?
C12 P2 C25 103.4(4) . . ?
C21 P2 C25 111.5(4) . . ?
C12 P2 Ir1 112.4(2) . . ?
C21 P2 Ir1 108.5(2) . . ?
C25 P2 Ir1 116.7(2) . . ?
C2 C1 N1 126.2(7) . . ?
C2 C1 C6 120.3(7) . . ?
N1 C1 C6 113.5(6) . . ?
C3 C2 C1 119.5(8) . . ?
C3 C2 H2 120.2 . . ?
C1 C2 H2 120.2 . . ?
C4 C3 C2 121.0(8) . . ?
C4 C3 H3 119.5 . . ?
C2 C3 H3 119.5 . . ?
C3 C4 C5 121.3(7) . . ?
C3 C4 H4 119.3 . . ?
C5 C4 H4 119.3 . . ?
C4 C5 C6 118.0(8) . . ?
C4 C5 H5 121.0 . . ?
C6 C5 H5 121.0 . . ?
N2 C6 C1 114.2(6) . . ?
N2 C6 C5 126.0(7) . . ?
C1 C6 C5 119.8(7) . . ?
N1 C7 C8 110.8(6) . . ?
N1 C7 H7A 109.5 . . ?
C8 C7 H7A 109.5 . . ?
N1 C7 H7B 109.5 . . ?
C8 C7 H7B 109.5 . . ?
H7A C7 H7B 108.1 . . ?
C7 C8 C9 112.4(6) . . ?
C7 C8 H8A 109.1 . . ?
C9 C8 H8A 109.1 . . ?
C7 C8 H8B 109.1 . . ?
C9 C8 H8B 109.1 . . ?
H8A C8 H8B 107.9 . . ?
C8 C9 P1 114.8(5) . . ?
C8 C9 H9A 108.6 . . ?
P1 C9 H9A 108.6 . . ?
C8 C9 H9B 108.6 . . ?
P1 C9 H9B 108.6 . . ?
H9A C9 H9B 107.5 . . ?
N2 C10 C11 110.8(6) . . ?
N2 C10 H10A 109.5 . . ?
C11 C10 H10A 109.5 . . ?
N2 C10 H10B 109.5 . . ?
C11 C10 H10B 109.5 . . ?
H10A C10 H10B 108.1 . . ?
C10 C11 C12 111.3(7) . . ?
C10 C11 H11A 109.4 . . ?
C12 C11 H11A 109.4 . . ?
C10 C11 H11B 109.4 . . ?
C12 C11 H11B 109.4 . . ?
H11A C11 H11B 108.0 . . ?
C11 C12 P2 115.1(5) . . ?
C11 C12 H12A 108.5 . . ?
P2 C12 H12A 108.5 . . ?
C11 C12 H12B 108.5 . . ?
P2 C12 H12B 108.5 . . ?
H12A C12 H12B 107.5 . . ?
C16 C13 C15 107.9(7) . . ?
C16 C13 C14 109.6(7) . . ?
C15 C13 C14 107.5(7) . . ?
C16 C13 P1 110.8(5) . . ?
C15 C13 P1 107.6(5) . . ?
C14 C13 P1 113.2(6) . . ?
C13 C14 H14A 109.5 . . ?
C13 C14 H14B 109.5 . . ?
H14A C14 H14B 109.5 . . ?
C13 C14 H14C 109.5 . . ?
H14A C14 H14C 109.5 . . ?
H14B C14 H14C 109.5 . . ?
C13 C15 H15A 109.5 . . ?
C13 C15 H15B 109.5 . . ?
H15A C15 H15B 109.5 . . ?
C13 C15 H15C 109.5 . . ?
H15A C15 H15C 109.5 . . ?
H15B C15 H15C 109.5 . . ?
C13 C16 H16A 109.5 . . ?
C13 C16 H16B 109.5 . . ?
H16A C16 H16B 109.5 . . ?
C13 C16 H16C 109.5 . . ?
H16A C16 H16C 109.5 . . ?
H16B C16 H16C 109.5 . . ?
C19 C17 C18 108.6(7) . . ?
C19 C17 C20 107.5(7) . . ?
C18 C17 C20 107.8(7) . . ?
C19 C17 P1 112.7(6) . . ?
C18 C17 P1 111.9(5) . . ?
C20 C17 P1 108.0(5) . . ?
C17 C18 H18A 109.5 . . ?
C17 C18 H18B 109.5 . . ?
H18A C18 H18B 109.5 . . ?
C17 C18 H18C 109.5 . . ?
H18A C18 H18C 109.5 . . ?
H18B C18 H18C 109.5 . . ?
C17 C19 H19A 109.5 . . ?
C17 C19 H19B 109.5 . . ?
H19A C19 H19B 109.5 . . ?
C17 C19 H19C 109.5 . . ?
H19A C19 H19C 109.5 . . ?
H19B C19 H19C 109.5 . . ?
C17 C20 H20A 109.5 . . ?
C17 C20 H20B 109.5 . . ?
H20A C20 H20B 109.5 . . ?
C17 C20 H20C 109.5 . . ?
H20A C20 H20C 109.5 . . ?
H20B C20 H20C 109.5 . . ?
C22 C21 C24 107.9(7) . . ?
C22 C21 C23 107.4(7) . . ?
C24 C21 C23 109.2(6) . . ?
C22 C21 P2 109.2(5) . . ?
C24 C21 P2 112.7(6) . . ?
C23 C21 P2 110.2(5) . . ?
C21 C22 H22A 109.5 . . ?
C21 C22 H22B 109.5 . . ?
H22A C22 H22B 109.5 . . ?
C21 C22 H22C 109.5 . . ?
H22A C22 H22C 109.5 . . ?
H22B C22 H22C 109.5 . . ?
C21 C23 H23A 109.5 . . ?
C21 C23 H23B 109.5 . . ?
H23A C23 H23B 109.5 . . ?
C21 C23 H23C 109.5 . . ?
H23A C23 H23C 109.5 . . ?
H23B C23 H23C 109.5 . . ?
C21 C24 H24A 109.5 . . ?
C21 C24 H24B 109.5 . . ?
H24A C24 H24B 109.5 . . ?
C21 C24 H24C 109.5 . . ?
H24A C24 H24C 109.5 . . ?
H24B C24 H24C 109.5 . . ?
C28 C25 C27 108.9(7) . . ?
C28 C25 C26 107.5(7) . . ?
C27 C25 C26 106.2(7) . . ?
C28 C25 P2 113.4(6) . . ?
C27 C25 P2 107.5(6) . . ?
C26 C25 P2 113.0(6) . . ?
C25 C26 H26A 109.5 . . ?
C25 C26 H26B 109.5 . . ?
H26A C26 H26B 109.5 . . ?
C25 C26 H26C 109.5 . . ?
H26A C26 H26C 109.5 . . ?
H26B C26 H26C 109.5 . . ?
C25 C27 H27A 109.5 . . ?
C25 C27 H27B 109.5 . . ?
H27A C27 H27B 109.5 . . ?
C25 C27 H27C 109.5 . . ?
H27A C27 H27C 109.5 . . ?
H27B C27 H27C 109.5 . . ?
C25 C28 H28A 109.5 . . ?
C25 C28 H28B 109.5 . . ?
H28A C28 H28B 109.5 . . ?
C25 C28 H28C 109.5 . . ?
H28A C28 H28C 109.5 . . ?
H28B C28 H28C 109.5 . . ?
O1 C29 Ir1 178.2(9) . . ?
C31 C30 C35 114.5(7) . . ?
C31 C30 B1 123.6(7) . . ?
C35 C30 B1 120.9(6) . . ?
C32 C31 C30 122.7(7) . . ?
C32 C31 H31 118.6 . . ?
C30 C31 H31 118.6 . . ?
C33 C32 C31 121.2(7) . . ?
C33 C32 C36 119.9(7) . . ?
C31 C32 C36 118.7(7) . . ?
C32 C33 C34 117.6(8) . . ?
C32 C33 H33 121.2 . . ?
C34 C33 H33 121.2 . . ?
C35 C34 C33 121.7(7) . . ?
C35 C34 C37 119.3(7) . . ?
C33 C34 C37 118.9(7) . . ?
C34 C35 C30 122.2(7) . . ?
C34 C35 H35 118.9 . . ?
C30 C35 H35 118.9 . . ?
F3 C36 F2 106.4(7) . . ?
F3 C36 F1 105.5(8) . . ?
F2 C36 F1 107.6(7) . . ?
F3 C36 C32 112.5(7) . . ?
F2 C36 C32 112.5(7) . . ?
F1 C36 C32 111.9(7) . . ?
F4 C37 F6 109.8(11) . . ?
F4 C37 F5 103.7(10) . . ?
F6 C37 F5 99.1(10) . . ?
F4 C37 C34 116.5(9) . . ?
F6 C37 C34 113.8(8) . . ?
F5 C37 C34 112.2(8) . . ?
C43 C38 C39 116.3(7) . . ?
C43 C38 B1 123.6(6) . . ?
C39 C38 B1 119.6(7) . . ?
C40 C39 C38 121.7(7) . . ?
C40 C39 H39 119.2 . . ?
C38 C39 H39 119.2 . . ?
C41 C40 C39 120.5(7) . . ?
C41 C40 C44 120.5(7) . . ?
C39 C40 C44 119.0(8) . . ?
C42 C41 C40 119.1(7) . . ?
C42 C41 H41 120.5 . . ?
C40 C41 H41 120.5 . . ?
C41 C42 C43 120.1(8) . . ?
C41 C42 C45 121.0(7) . . ?
C43 C42 C45 118.9(7) . . ?
C38 C43 C42 122.3(7) . . ?
C38 C43 H43 118.8 . . ?
C42 C43 H43 118.8 . . ?
F7 C44 F8 107.7(8) . . ?
F7 C44 F9 104.3(9) . . ?
F8 C44 F9 103.2(8) . . ?
F7 C44 C40 112.7(7) . . ?
F8 C44 C40 115.2(9) . . ?
F9 C44 C40 112.8(7) . . ?
F12 C45 F10 107.2(8) . . ?
F12 C45 F11 106.2(7) . . ?
F10 C45 F11 105.3(7) . . ?
F12 C45 C42 113.2(7) . . ?
F10 C45 C42 113.4(7) . . ?
F11 C45 C42 111.0(7) . . ?
C51 C46 C47 116.7(7) . . ?
C51 C46 B1 121.7(7) . . ?
C47 C46 B1 121.5(7) . . ?
C46 C47 C48 121.2(8) . . ?
C46 C47 H47 119.4 . . ?
C48 C47 H47 119.4 . . ?
C49 C48 C47 120.5(8) . . ?
C49 C48 C52 120.3(8) . . ?
C47 C48 C52 119.1(9) . . ?
C50 C49 C48 119.3(8) . . ?
C50 C49 H49 120.4 . . ?
C48 C49 H49 120.4 . . ?
C49 C50 C51 119.7(8) . . ?
C49 C50 C53 119.3(9) . . ?
C51 C50 C53 121.0(9) . . ?
C46 C51 C50 122.6(8) . . ?
C46 C51 H51 118.7 . . ?
C50 C51 H51 118.7 . . ?
F15 C52 F13 108.2(10) . . ?
F15 C52 F14 100.3(9) . . ?
F13 C52 F14 103.7(10) . . ?
F15 C52 C48 114.5(8) . . ?
F13 C52 C48 112.6(10) . . ?
F14 C52 C48 116.2(8) . . ?
F16 C53 F18 106.4(14) . . ?
F16 C53 F17 101.3(12) . . ?
F18 C53 F17 101.1(11) . . ?
F16 C53 C50 118.4(9) . . ?
F18 C53 C50 114.8(11) . . ?
F17 C53 C50 112.6(11) . . ?
C55 C54 C59 117.0(7) . . ?
C55 C54 B1 120.7(6) . . ?
C59 C54 B1 121.2(7) . . ?
C54 C55 C56 122.6(7) . . ?
C54 C55 H55 118.7 . . ?
C56 C55 H55 118.7 . . ?
C55 C56 C57 120.7(7) . . ?
C55 C56 C60 119.7(7) . . ?
C57 C56 C60 119.6(7) . . ?
C58 C57 C56 117.5(7) . . ?
C58 C57 H57 121.3 . . ?
C56 C57 H57 121.3 . . ?
C57 C58 C59 122.8(7) . . ?
C57 C58 C61 120.0(7) . . ?
C59 C58 C61 117.2(7) . . ?
C58 C59 C54 119.4(7) . . ?
C58 C59 H59 120.3 . . ?
C54 C59 H59 120.3 . . ?
F21 C60 F20 106.6(7) . . ?
F21 C60 F19 106.3(7) . . ?
F20 C60 F19 105.8(7) . . ?
F21 C60 C56 111.9(6) . . ?
F20 C60 C56 113.8(7) . . ?
F19 C60 C56 112.0(7) . . ?
F23 C61 F22 107.9(8) . . ?
F23 C61 F24 106.8(9) . . ?
F22 C61 F24 104.7(7) . . ?
F23 C61 C58 113.8(7) . . ?
F22 C61 C58 112.7(7) . . ?
F24 C61 C58 110.3(7) . . ?
C30 B1 C46 113.2(6) . . ?
C30 B1 C54 101.7(6) . . ?
C46 B1 C54 112.3(6) . . ?
C30 B1 C38 112.9(6) . . ?
C46 B1 C38 103.1(6) . . ?
C54 B1 C38 114.0(6) . . ?

loop_
_geom_bond_atom_site_label_1
_geom_bond_atom_site_label_2
_geom_bond_distance
_geom_bond_site_symmetry_2
_geom_bond_publ_flag
Ir1 C29 1.857(9) . ?
Ir1 P1 2.3611(17) . ?
Ir1 P2 2.3673(17) . ?
Ir1 Ge1 2.4349(7) . ?
Ge1 N1 1.815(6) . ?
Ge1 N2 1.817(6) . ?
N1 C1 1.395(9) . ?
N1 C7 1.460(9) . ?
N2 C6 1.399(9) . ?
N2 C10 1.435(9) . ?
O1 C29 1.138(10) . ?
P1 C9 1.835(7) . ?
P1 C13 1.888(8) . ?
P1 C17 1.893(8) . ?
P2 C12 1.834(7) . ?
P2 C21 1.875(8) . ?
P2 C25 1.890(8) . ?
C1 C2 1.386(10) . ?
C1 C6 1.405(10) . ?
C2 C3 1.376(11) . ?
C2 H2 0.9500 . ?
C3 C4 1.370(12) . ?
C3 H3 0.9500 . ?
C4 C5 1.398(12) . ?
C4 H4 0.9500 . ?
C5 C6 1.411(10) . ?
C5 H5 0.9500 . ?
C7 C8 1.523(10) . ?
C7 H7A 0.9900 . ?
C7 H7B 0.9900 . ?
C8 C9 1.547(10) . ?
C8 H8A 0.9900 . ?
C8 H8B 0.9900 . ?
C9 H9A 0.9900 . ?
C9 H9B 0.9900 . ?
C10 C11 1.513(11) . ?
C10 H10A 0.9900 . ?
C10 H10B 0.9900 . ?
C11 C12 1.546(10) . ?
C11 H11A 0.9900 . ?
C11 H11B 0.9900 . ?
C12 H12A 0.9900 . ?
C12 H12B 0.9900 . ?
C13 C16 1.532(11) . ?
C13 C15 1.537(11) . ?
C13 C14 1.550(10) . ?
C14 H14A 0.9800 . ?
C14 H14B 0.9800 . ?
C14 H14C 0.9800 . ?
C15 H15A 0.9800 . ?
C15 H15B 0.9800 . ?
C15 H15C 0.9800 . ?
C16 H16A 0.9800 . ?
C16 H16B 0.9800 . ?
C16 H16C 0.9800 . ?
C17 C19 1.530(11) . ?
C17 C18 1.536(11) . ?
C17 C20 1.543(11) . ?
C18 H18A 0.9800 . ?
C18 H18B 0.9800 . ?
C18 H18C 0.9800 . ?
C19 H19A 0.9800 . ?
C19 H19B 0.9800 . ?
C19 H19C 0.9800 . ?
C20 H20A 0.9800 . ?
C20 H20B 0.9800 . ?
C20 H20C 0.9800 . ?
C21 C22 1.533(11) . ?
C21 C24 1.546(11) . ?
C21 C23 1.544(10) . ?
C22 H22A 0.9800 . ?
C22 H22B 0.9800 . ?
C22 H22C 0.9800 . ?
C23 H23A 0.9800 . ?
C23 H23B 0.9800 . ?
C23 H23C 0.9800 . ?
C24 H24A 0.9800 . ?
C24 H24B 0.9800 . ?
C24 H24C 0.9800 . ?
C25 C28 1.521(11) . ?
C25 C27 1.533(11) . ?
C25 C26 1.549(11) . ?
C26 H26A 0.9800 . ?
C26 H26B 0.9800 . ?
C26 H26C 0.9800 . ?
C27 H27A 0.9800 . ?
C27 H27B 0.9800 . ?
C27 H27C 0.9800 . ?
C28 H28A 0.9800 . ?
C28 H28B 0.9800 . ?
C28 H28C 0.9800 . ?
C30 C31 1.414(10) . ?
C30 C35 1.424(10) . ?
C30 B1 1.605(11) . ?
C31 C32 1.383(10) . ?
C31 H31 0.9500 . ?
C32 C33 1.379(11) . ?
C32 C36 1.514(10) . ?
C33 C34 1.397(11) . ?
C33 H33 0.9500 . ?
C34 C35 1.369(10) . ?
C34 C37 1.511(11) . ?
C35 H35 0.9500 . ?
C36 F3 1.318(10) . ?
C36 F2 1.321(10) . ?
C36 F1 1.326(10) . ?
C37 F4 1.230(12) . ?
C37 F6 1.261(12) . ?
C37 F5 1.288(11) . ?
C38 C43 1.395(10) . ?
C38 C39 1.398(10) . ?
C38 B1 1.646(10) . ?
C39 C40 1.387(10) . ?
C39 H39 0.9500 . ?
C40 C41 1.382(11) . ?
C40 C44 1.492(11) . ?
C41 C42 1.379(11) . ?
C41 H41 0.9500 . ?
C42 C43 1.386(10) . ?
C42 C45 1.485(12) . ?
C43 H43 0.9500 . ?
C44 F7 1.301(10) . ?
C44 F8 1.307(11) . ?
C44 F9 1.327(11) . ?
C45 F12 1.325(10) . ?
C45 F10 1.343(10) . ?
C45 F11 1.343(10) . ?
C46 C51 1.398(11) . ?
C46 C47 1.409(10) . ?
C46 B1 1.628(10) . ?
C47 C48 1.410(11) . ?
C47 H47 0.9500 . ?
C48 C49 1.394(13) . ?
C48 C52 1.465(12) . ?
C49 C50 1.389(13) . ?
C49 H49 0.9500 . ?
C50 C51 1.406(11) . ?
C50 C53 1.442(13) . ?
C51 H51 0.9500 . ?
C52 F15 1.295(12) . ?
C52 F13 1.306(12) . ?
C52 F14 1.330(12) . ?
C53 F16 1.240(14) . ?
C53 F18 1.250(14) . ?
C53 F17 1.318(14) . ?
C54 C55 1.398(10) . ?
C54 C59 1.414(10) . ?
C54 B1 1.634(10) . ?
C55 C56 1.393(10) . ?
C55 H55 0.9500 . ?
C56 C57 1.396(10) . ?
C56 C60 1.483(10) . ?
C57 C58 1.380(10) . ?
C57 H57 0.9500 . ?
C58 C59 1.414(10) . ?
C58 C61 1.519(10) . ?
C59 H59 0.9500 . ?
C60 F21 1.308(9) . ?
C60 F20 1.319(9) . ?
C60 F19 1.322(9) . ?
C61 F23 1.300(11) . ?
C61 F22 1.316(10) . ?
C61 F24 1.330(11) . ?
